data_4343523
loop_
_publ_author_name
'Lo, Warrick K. C.'
'Huff, Gregory S.'
'Preston, Dan'
'McMorran, David A.'
'Giles, Gregory I.'
'Gordon, Keith C.'
'Crowley, James D.'

_publ_section_title
;
 A Dinuclear Platinum(II) N4Py Complex: An Unexpected Coordination Mode
 For N4Py.
;
_journal_issue 14
_journal_name_full 'Inorganic chemistry'
_journal_page_first 6671
_journal_page_last 6673
_journal_paper_doi 10.1021/acs.inorgchem.5b01032
_journal_volume 54
_journal_year 2015
_chemical_formula_sum 'C11 H10 Cl2 N2 Pt'
_chemical_formula_weight 436.20
_chemical_name_systematic
;
 ?
;
_space_group_crystal_system monoclinic
_space_group_IT_number 14
_space_group_name_Hall '-P 2ybc'
_space_group_name_H-M_alt 'P 1 21/c 1'
_symmetry_space_group_name_Hall '-P 2ybc'
_symmetry_space_group_name_H-M 'P 1 21/c 1'
_atom_sites_solution_hydrogens geom
_audit_creation_method SHELXL-2014
_cell_angle_alpha 90
_cell_angle_beta 98.685(5)
_cell_angle_gamma 90
_cell_formula_units_Z 4
_cell_length_a 6.8620(4)
_cell_length_b 23.8454(12)
_cell_length_c 7.2810(5)
_cell_measurement_reflns_used 8327
_cell_measurement_temperature 100.0(1)
_cell_measurement_theta_max 75.9100
_cell_measurement_theta_min 3.6840
_cell_volume 1177.71(12)
_computing_cell_refinement
;
CrysAlisPro, Agilent Technologies,
Version 1.171.37.33 (release 27-03-2014 CrysAlis171 .NET)
(compiled Mar 27 2014,17:12:48)
;
_computing_data_collection
;
CrysAlisPro, Agilent Technologies,
Version 1.171.37.33 (release 27-03-2014 CrysAlis171 .NET)
(compiled Mar 27 2014,17:12:48)
;
_computing_data_reduction
;
CrysAlisPro, Agilent Technologies,
Version 1.171.37.33 (release 27-03-2014 CrysAlis171 .NET)
(compiled Mar 27 2014,17:12:48)
;
_computing_structure_refinement 'SHELXL-2014 (Sheldrick, 2014)'
_computing_structure_solution 'SIR97 (Altomare et al., 1997)'
_diffrn_ambient_temperature 100.0(1)
_diffrn_measured_fraction_theta_full 1.000
_diffrn_measured_fraction_theta_max 0.985
_diffrn_measurement_device_type 'SuperNova, Dual, Cu at zero, Atlas'
_diffrn_measurement_method '\w scans'
_diffrn_radiation_type CuK\a
_diffrn_radiation_wavelength 1.54184
_diffrn_reflns_av_R_equivalents 0.1238
_diffrn_reflns_av_unetI/netI 0.0465
_diffrn_reflns_laue_measured_fraction_full 1.000
_diffrn_reflns_laue_measured_fraction_max 0.985
_diffrn_reflns_limit_h_max 8
_diffrn_reflns_limit_h_min -8
_diffrn_reflns_limit_k_max 28
_diffrn_reflns_limit_k_min -30
_diffrn_reflns_limit_l_max 9
_diffrn_reflns_limit_l_min -8
_diffrn_reflns_number 18569
_diffrn_reflns_point_group_measured_fraction_full 1.000
_diffrn_reflns_point_group_measured_fraction_max 0.985
_diffrn_reflns_theta_full 67.000
_diffrn_reflns_theta_max 78.027
_diffrn_reflns_theta_min 3.707
_diffrn_source 'sealed X-ray tube'
_exptl_absorpt_coefficient_mu 26.228
_exptl_absorpt_correction_T_max 0.597
_exptl_absorpt_correction_T_min 0.415
_exptl_absorpt_correction_type gaussian
_exptl_absorpt_process_details
;
CrysAlisPro, Agilent Technologies,
Version 1.171.37.33 (release 27-03-2014 CrysAlis171 .NET)
(compiled Mar 27 2014,17:12:48)
Numerical absorption correction based on gaussian integration over
            a multifaceted crystal model
Empirical absorption correction using spherical harmonics,
 implemented in SCALE3 ABSPACK scaling algorithm.
;
_exptl_crystal_colour 'pale yellow'
_exptl_crystal_density_diffrn 2.460
_exptl_crystal_description irregular
_exptl_crystal_F_000 808
_exptl_crystal_size_max 0.22
_exptl_crystal_size_mid 0.17
_exptl_crystal_size_min 0.11
_refine_diff_density_max 4.509
_refine_diff_density_min -2.972
_refine_diff_density_rms 0.432
_refine_ls_extinction_method none
_refine_ls_goodness_of_fit_ref 1.110
_refine_ls_hydrogen_treatment constr
_refine_ls_matrix_type full
_refine_ls_number_parameters 145
_refine_ls_number_reflns 2487
_refine_ls_number_restraints 6
_refine_ls_restrained_S_all 1.110
_refine_ls_R_factor_all 0.0624
_refine_ls_R_factor_gt 0.0589
_refine_ls_shift/su_max 0.000
_refine_ls_shift/su_mean 0.000
_refine_ls_structure_factor_coef Fsqd
_refine_ls_weighting_details 'w=1/[\s^2^(Fo^2^)+(0.1295P)^2^+7.0911P] where P=(Fo^2^+2Fc^2^)/3'
_refine_ls_weighting_scheme calc
_refine_ls_wR_factor_gt 0.1674
_refine_ls_wR_factor_ref 0.1805
_reflns_Friedel_coverage 0.000
_reflns_number_gt 2295
_reflns_number_total 2487
_reflns_threshold_expression 'I > 2\s(I)'
_cod_data_source_file ic5b01032_si_002.cif
_cod_data_source_block WKLP742
_cod_depositor_comments 'Adding full bibliography for 4343521--4343523.cif.'
_cod_database_code 4343523
_shelx_space_group_comment
;
The symmetry employed for this shelxl refinement is uniquely defined
by the following loop, which should always be used as a source of
symmetry information in preference to the above space-group names.
They are only intended as comments.
;
_shelxl_version_number 2014-3

loop_
_space_group_symop_operation_xyz
'x, y, z'
'-x, y+1/2, -z+1/2'
'-x, -y, -z'
'x, -y-1/2, z-1/2'

loop_
_atom_site_label
_atom_site_type_symbol
_atom_site_fract_x
_atom_site_fract_y
_atom_site_fract_z
_atom_site_U_iso_or_equiv
_atom_site_adp_type
_atom_site_occupancy
_atom_site_site_symmetry_order
_atom_site_calc_flag
_atom_site_refinement_flags_posn
_atom_site_refinement_flags_adp
Pt1 Pt 0.23765(5) 0.13360(2) 0.21623(5) 0.0169(2) Uani 1 1 d . .
Cl1 Cl -0.0321(3) 0.09986(9) 0.0217(3) 0.0246(5) Uani 1 1 d . .
Cl2 Cl 0.2427(3) 0.21274(9) 0.0379(3) 0.0236(5) Uani 1 1 d . .
N2 N 0.4788(11) 0.1607(3) 0.3907(11) 0.0190(15) Uani 1 1 d . .
C4 C 0.2795(15) 0.0280(4) 0.6899(15) 0.027(2) Uani 1 1 d . .
H4 H 0.3015 0.0337 0.8178 0.033 Uiso 1 1 calc R U
C11 C 0.6387(13) 0.1796(3) 0.3234(12) 0.0196(16) Uani 1 1 d . .
H11 H 0.6350 0.1815 0.1954 0.023 Uiso 1 1 calc R U
C1 C 0.2150(13) 0.0138(4) 0.3178(13) 0.0209(17) Uani 1 1 d . .
H1 H 0.1919 0.0089 0.1896 0.025 Uiso 1 1 calc R U
C10 C 0.8089(13) 0.1964(4) 0.4375(14) 0.0231(18) Uani 1 1 d . .
H10 H 0.9198 0.2081 0.3887 0.028 Uiso 1 1 calc R U
N1 N 0.2397(11) 0.0663(3) 0.3850(11) 0.0209(15) Uani 1 1 d . .
C8 C 0.6402(15) 0.1757(4) 0.6947(14) 0.0258(19) Uani 1 1 d . .
H8 H 0.6374 0.1741 0.8219 0.031 Uiso 1 1 calc R U
C6 C 0.3027(16) 0.1333(3) 0.6352(15) 0.022(2) Uani 1 1 d . .
H6A H 0.1869 0.1553 0.5880 0.026 Uiso 1 1 calc R U
H6B H 0.3188 0.1343 0.7698 0.026 Uiso 1 1 calc R U
C2 C 0.2218(14) -0.0332(4) 0.4283(17) 0.029(2) Uani 1 1 d . .
H2 H 0.2044 -0.0689 0.3769 0.034 Uiso 1 1 calc R U
C7 C 0.4793(13) 0.1590(3) 0.5718(13) 0.0200(17) Uani 1 1 d . U
C5 C 0.2707(13) 0.0737(4) 0.5710(13) 0.0200(17) Uani 1 1 d . .
C9 C 0.8067(14) 0.1950(4) 0.6286(14) 0.0243(19) Uani 1 1 d . .
H9 H 0.9160 0.2068 0.7107 0.029 Uiso 1 1 calc R U
C3 C 0.2560(15) -0.0253(4) 0.6206(16) 0.030(2) Uani 1 1 d . .
H3 H 0.2626 -0.0559 0.7006 0.036 Uiso 1 1 calc R U

loop_
_atom_site_aniso_label
_atom_site_aniso_U_11
_atom_site_aniso_U_22
_atom_site_aniso_U_33
_atom_site_aniso_U_23
_atom_site_aniso_U_13
_atom_site_aniso_U_12
Pt1 0.0205(3) 0.0110(3) 0.0186(3) -0.00049(10) 0.0004(2) 0.00048(10)
Cl1 0.0261(10) 0.0205(10) 0.0254(10) 0.0004(8) -0.0020(8) -0.0026(8)
Cl2 0.0334(11) 0.0119(9) 0.0238(10) 0.0017(8) -0.0012(8) 0.0010(7)
N2 0.023(4) 0.006(3) 0.025(4) -0.004(3) -0.004(3) 0.002(2)
C4 0.029(5) 0.021(5) 0.031(5) 0.004(4) 0.002(4) 0.008(4)
C11 0.026(4) 0.014(4) 0.020(4) 0.001(3) 0.006(3) 0.002(3)
C1 0.019(4) 0.023(4) 0.021(4) -0.010(3) 0.004(3) 0.000(3)
C10 0.021(4) 0.019(4) 0.030(5) 0.005(4) 0.005(4) 0.002(3)
N1 0.025(4) 0.012(3) 0.025(4) -0.002(3) 0.003(3) 0.002(3)
C8 0.036(5) 0.016(4) 0.024(4) -0.004(3) -0.001(4) 0.009(4)
C6 0.026(5) 0.018(5) 0.022(5) 0.001(3) 0.005(4) 0.003(3)
C2 0.024(4) 0.009(4) 0.053(6) 0.000(4) 0.003(4) 0.000(3)
C7 0.024(3) 0.011(3) 0.026(3) -0.003(3) 0.003(3) 0.003(3)
C5 0.023(4) 0.014(4) 0.023(4) 0.001(3) 0.007(3) 0.003(3)
C9 0.022(4) 0.016(4) 0.032(5) 0.000(4) -0.002(4) 0.003(3)
C3 0.029(5) 0.024(5) 0.038(6) 0.007(4) 0.006(4) 0.006(4)

loop_
_atom_type_symbol
_atom_type_description
_atom_type_scat_dispersion_real
_atom_type_scat_dispersion_imag
_atom_type_scat_source
C C 0.0181 0.0091 'International Tables Vol C Tables 4.2.6.8 and 6.1.1.4'
H H 0.0000 0.0000 'International Tables Vol C Tables 4.2.6.8 and 6.1.1.4'
N N 0.0311 0.0180 'International Tables Vol C Tables 4.2.6.8 and 6.1.1.4'
Cl Cl 0.3639 0.7018 'International Tables Vol C Tables 4.2.6.8 and 6.1.1.4'
Pt Pt -4.5932 6.9264 'International Tables Vol C Tables 4.2.6.8 and 6.1.1.4'

loop_
_geom_angle_atom_site_label_1
_geom_angle_atom_site_label_2
_geom_angle_atom_site_label_3
_geom_angle
N1 Pt1 N2 86.7(3)
N1 Pt1 Cl2 177.0(2)
N2 Pt1 Cl2 90.7(2)
N1 Pt1 Cl1 91.6(2)
N2 Pt1 Cl1 178.1(2)
Cl2 Pt1 Cl1 91.08(8)
C7 N2 C11 119.7(8)
C7 N2 Pt1 119.6(6)
C11 N2 Pt1 120.7(6)
C3 C4 C5 120.5(10)
N2 C11 C10 122.6(8)
N1 C1 C2 123.6(9)
C11 C10 C9 117.1(8)
C1 N1 C5 118.6(8)
C1 N1 Pt1 122.0(7)
C5 N1 Pt1 119.4(6)
C7 C8 C9 119.7(9)
C7 C6 C5 112.4(8)
C1 C2 C3 117.5(9)
N2 C7 C8 121.6(9)
N2 C7 C6 116.2(8)
C8 C7 C6 121.9(9)
N1 C5 C4 120.6(8)
N1 C5 C6 115.4(8)
C4 C5 C6 123.9(9)
C8 C9 C10 119.3(9)
C4 C3 C2 119.2(10)

loop_
_geom_bond_atom_site_label_1
_geom_bond_atom_site_label_2
_geom_bond_distance
Pt1 N1 2.020(8)
Pt1 N2 2.033(7)
Pt1 Cl2 2.294(2)
Pt1 Cl1 2.300(2)
N2 C7 1.319(13)
N2 C11 1.345(12)
C4 C3 1.368(15)
C4 C5 1.387(14)
C11 C10 1.386(13)
C1 N1 1.346(12)
C1 C2 1.376(14)
C10 C9 1.394(14)
N1 C5 1.351(13)
C8 C7 1.371(13)
C8 C9 1.384(14)
C6 C7 1.493(13)
C6 C5 1.502(12)
C2 C3 1.397(16)
